data_7250788
loop_
_publ_author_name
'Song, Yu-Man'
'Wang, Li-Sheng'
'Zhou, You'
'Tang, Yong-Xing'
'Wu, Chun-Yan'
'Wu, Yan-Dong'
'Wu, An-Xin'

_publ_section_title
;
 I2-DMSO mediated multi-component cascade cyclization to construct
 pyrazolo[3,4-b]pyrrolo[3,4-d]pyridine-6-one skeleton
;
_journal_issue 34
_journal_name_full 'RSC Advances'
_journal_page_first 28280
_journal_page_last 28284
_journal_paper_doi 10.1039/D5RA04871K
_journal_volume 15
_journal_year 2025
_chemical_formula_moiety 'C21 H16 N4 O2'
_chemical_formula_sum 'C21 H16 N4 O2'
_chemical_formula_weight 356.38
_space_group_crystal_system monoclinic
_space_group_IT_number 14
_space_group_name_Hall '-P 2ybc'
_space_group_name_H-M_alt 'P 1 21/c 1'
_atom_sites_solution_hydrogens geom
_atom_sites_solution_primary dual
_atom_sites_solution_secondary difmap
_audit_creation_date 2024-07-12
_audit_creation_method
; 
Olex2 1.2 
(compiled 2018.05.29 svn.r3508 for OlexSys, GUI svn.r5506) 
;
_audit_update_record
;
2025-02-12 deposited with the CCDC.	2025-08-05 downloaded from the CCDC.
;
_cell_angle_alpha 90.00
_cell_angle_beta 94.435(4)
_cell_angle_gamma 90.00
_cell_formula_units_Z 4
_cell_length_a 14.613(3)
_cell_length_b 10.293(2)
_cell_length_c 11.665(3)
_cell_measurement_reflns_used 4033
_cell_measurement_temperature 296(2)
_cell_measurement_theta_max 26.49
_cell_measurement_theta_min 2.42
_cell_volume 1749.3(7)
_computing_cell_refinement 'SAINT v7.68A (Bruker, 2009)'
_computing_data_collection 'Bruker APEX2'
_computing_data_reduction 'SAINT v7.68A (Bruker, 2009)'
_computing_molecular_graphics 'Olex2 (Dolomanov et al., 2009)'
_computing_publication_material 'Olex2 (Dolomanov et al., 2009)'
_computing_structure_refinement 'XH (Sheldrick, 2008)'
_computing_structure_solution 'XM (Sheldrick, 2008)'
_diffrn_ambient_temperature 296.15
_diffrn_measured_fraction_theta_full 0.992
_diffrn_measured_fraction_theta_max 0.992
_diffrn_measurement_device_type 'Bruker APEX-II CCD'
_diffrn_measurement_method '\f and \w scans'
_diffrn_radiation_monochromator graphite
_diffrn_radiation_type MoK\a
_diffrn_radiation_wavelength 0.71073
_diffrn_reflns_av_R_equivalents 0.0369
_diffrn_reflns_av_unetI/netI 0.0345
_diffrn_reflns_limit_h_max 18
_diffrn_reflns_limit_h_min -19
_diffrn_reflns_limit_k_max 13
_diffrn_reflns_limit_k_min -11
_diffrn_reflns_limit_l_max 15
_diffrn_reflns_limit_l_min -15
_diffrn_reflns_number 14808
_diffrn_reflns_theta_full 27.84
_diffrn_reflns_theta_max 27.84
_diffrn_reflns_theta_min 1.40
_diffrn_source 'fine-focus sealed tube'
_diffrn_standards_number 0
_exptl_absorpt_coefficient_mu 0.090
_exptl_absorpt_correction_T_max 0.7456
_exptl_absorpt_correction_T_min 0.6612
_exptl_absorpt_correction_type multi-scan
_exptl_absorpt_process_details 'SADABS-2008/1 (Bruker,2008)'
_exptl_crystal_colour colourless
_exptl_crystal_colour_primary colourless
_exptl_crystal_density_diffrn 1.353
_exptl_crystal_density_method 'not measured'
_exptl_crystal_description block
_exptl_crystal_F_000 744
_exptl_crystal_size_max 0.13
_exptl_crystal_size_mid 0.12
_exptl_crystal_size_min 0.1
_refine_diff_density_max 0.178
_refine_diff_density_min -0.218
_refine_diff_density_rms 0.047
_refine_ls_extinction_method none
_refine_ls_goodness_of_fit_ref 1.023
_refine_ls_hydrogen_treatment constr
_refine_ls_matrix_type full
_refine_ls_number_parameters 246
_refine_ls_number_reflns 4127
_refine_ls_number_restraints 0
_refine_ls_restrained_S_all 1.023
_refine_ls_R_factor_all 0.0703
_refine_ls_R_factor_gt 0.0459
_refine_ls_shift/su_max 0.000
_refine_ls_shift/su_mean 0.000
_refine_ls_structure_factor_coef Fsqd
_refine_ls_weighting_details 'calc w=1/[\s^2^(Fo^2^)+(0.0777P)^2^+0.2247P] where P=(Fo^2^+2Fc^2^)/3'
_refine_ls_weighting_scheme calc
_refine_ls_wR_factor_gt 0.1239
_refine_ls_wR_factor_ref 0.1441
_reflns_number_gt 2889
_reflns_number_total 4127
_reflns_threshold_expression >2sigma(I)
_cod_data_source_file d5ra04871k2.cif
_cod_data_source_block y
_cod_original_cell_volume 1749.2(6)
_cod_database_code 7250788
_olex2_refinement_description
; 
1. Fixed Uiso 
 At 1.2 times of: 
  All C(H) groups 
 At 1.5 times of: 
  All C(H,H,H) groups, All O(H) groups 
2.a Aromatic/amide H refined with riding coordinates: 
 C2(H2), C5(H5), C11(H11), C12(H12), C13(H13), C14(H14), C15(H15), C17(H17), 
 C18(H18), C19(H19), C20(H20), C21(H21) 
2.b Idealised Me refined as rotating group: 
 C1(H1A,H1B,H1C) 
2.c Idealised tetrahedral OH refined as rotating group: 
 O2(H2A) 
;
_olex2_submission_special_instructions 'No special instructions were received'

loop_
_space_group_symop_id
_space_group_symop_operation_xyz
1 'x, y, z'
2 '-x, y+1/2, -z+1/2'
3 '-x, -y, -z'
4 'x, -y-1/2, z-1/2'

loop_
_atom_site_label
_atom_site_type_symbol
_atom_site_fract_x
_atom_site_fract_y
_atom_site_fract_z
_atom_site_U_iso_or_equiv
_atom_site_adp_type
_atom_site_occupancy
_atom_site_calc_flag
_atom_site_disorder_assembly
_atom_site_disorder_group
_atom_site_refinement_flags_posn
C1 C 0.35245(14) 0.4122(2) 0.4820(2) 0.0710(6) Uani 1 d . . .
H1A H 0.2962 0.3660 0.4634 0.106 Uiso 1 calc . . GR
H1B H 0.3678 0.4620 0.4166 0.106 Uiso 1 calc . . GR
H1C H 0.3451 0.4696 0.5456 0.106 Uiso 1 calc . . GR
C2 C 0.50028(11) 0.29843(16) 0.45543(14) 0.0474(4) Uani 1 d . . .
H2 H 0.5169 0.3422 0.3904 0.057 Uiso 1 calc . . R
C3 C 0.54759(10) 0.19767(15) 0.51257(12) 0.0406(3) Uani 1 d . . .
C4 C 0.49304(11) 0.16455(16) 0.60478(12) 0.0437(4) Uani 1 d . . .
C5 C 0.58367(12) -0.00619(17) 0.66332(13) 0.0462(4) Uani 1 d . . .
H5 H 0.5978 -0.0759 0.7123 0.055 Uiso 1 calc . . R
C6 C 0.64215(11) 0.01979(15) 0.57482(12) 0.0417(4) Uani 1 d . . .
C7 C 0.62498(10) 0.12052(15) 0.49969(11) 0.0385(3) Uani 1 d . . .
C8 C 0.69569(10) 0.12461(15) 0.41044(12) 0.0398(3) Uani 1 d . . .
C9 C 0.72369(11) -0.05248(16) 0.54095(13) 0.0446(4) Uani 1 d . . .
C10 C 0.82700(10) -0.03450(16) 0.38305(13) 0.0433(4) Uani 1 d . . .
C11 C 0.91020(13) 0.0288(2) 0.39002(19) 0.0651(5) Uani 1 d . . .
H11 H 0.9187 0.1028 0.4353 0.078 Uiso 1 calc . . R
C12 C 0.98112(14) -0.0175(2) 0.3299(2) 0.0739(6) Uani 1 d . . .
H12 H 1.0369 0.0265 0.3338 0.089 Uiso 1 calc . . R
C13 C 0.96988(13) -0.1277(2) 0.26454(17) 0.0617(5) Uani 1 d . . .
H13 H 1.0184 -0.1605 0.2264 0.074 Uiso 1 calc . . R
C14 C 0.88705(14) -0.1887(2) 0.2559(2) 0.0700(6) Uani 1 d . . .
H14 H 0.8788 -0.2622 0.2099 0.084 Uiso 1 calc . . R
C15 C 0.81473(13) -0.14274(19) 0.31500(18) 0.0611(5) Uani 1 d . . .
H15 H 0.7583 -0.1851 0.3085 0.073 Uiso 1 calc . . R
C16 C 0.75126(10) 0.24984(15) 0.41820(12) 0.0402(3) Uani 1 d . . .
C17 C 0.80156(14) 0.28157(19) 0.52032(14) 0.0579(5) Uani 1 d . . .
H17 H 0.8005 0.2262 0.5832 0.070 Uiso 1 calc . . R
C18 C 0.85269(14) 0.3933(2) 0.52970(17) 0.0646(5) Uani 1 d . . .
H18 H 0.8859 0.4132 0.5987 0.077 Uiso 1 calc . . R
C19 C 0.85492(13) 0.47620(19) 0.43703(19) 0.0628(5) Uani 1 d . . .
H19 H 0.8900 0.5517 0.4429 0.075 Uiso 1 calc . . R
C20 C 0.80507(13) 0.44623(19) 0.33641(17) 0.0596(5) Uani 1 d . . .
H20 H 0.8061 0.5020 0.2738 0.072 Uiso 1 calc . . R
C21 C 0.75316(11) 0.33375(16) 0.32674(14) 0.0469(4) Uani 1 d . . .
H21 H 0.7193 0.3148 0.2579 0.056 Uiso 1 calc . . R
N1 N 0.42579(10) 0.31981(14) 0.51311(12) 0.0529(4) Uani 1 d . . .
N2 N 0.41844(10) 0.24089(15) 0.60561(12) 0.0533(4) Uani 1 d . . .
N3 N 0.51013(10) 0.06358(14) 0.67975(11) 0.0487(3) Uani 1 d . . .
N4 N 0.75247(9) 0.01060(13) 0.44630(11) 0.0445(3) Uani 1 d . . .
O1 O 0.75925(10) -0.14765(13) 0.58726(11) 0.0624(4) Uani 1 d . . .
O2 O 0.65417(8) 0.11087(12) 0.29819(8) 0.0474(3) Uani 1 d . . .
H2A H 0.6148 0.0541 0.2975 0.071 Uiso 1 calc . . GR

loop_
_atom_site_aniso_label
_atom_site_aniso_U_11
_atom_site_aniso_U_22
_atom_site_aniso_U_33
_atom_site_aniso_U_23
_atom_site_aniso_U_13
_atom_site_aniso_U_12
C1 0.0615(12) 0.0599(12) 0.0936(15) -0.0038(11) 0.0191(10) 0.0167(10)
C2 0.0487(9) 0.0468(9) 0.0485(8) -0.0012(7) 0.0150(7) 0.0011(8)
C3 0.0428(8) 0.0436(9) 0.0363(7) -0.0039(6) 0.0091(6) -0.0039(7)
C4 0.0468(9) 0.0493(9) 0.0363(7) -0.0085(6) 0.0116(6) -0.0080(7)
C5 0.0538(9) 0.0505(9) 0.0345(7) 0.0027(6) 0.0042(6) -0.0094(8)
C6 0.0468(9) 0.0450(9) 0.0332(7) -0.0004(6) 0.0023(6) -0.0051(7)
C7 0.0405(8) 0.0430(8) 0.0324(7) -0.0022(6) 0.0051(6) -0.0042(6)
C8 0.0410(8) 0.0451(9) 0.0338(7) 0.0013(6) 0.0061(6) 0.0020(7)
C9 0.0479(9) 0.0443(9) 0.0412(8) 0.0028(6) -0.0001(6) -0.0015(7)
C10 0.0406(8) 0.0444(9) 0.0450(8) -0.0005(6) 0.0040(6) 0.0026(7)
C11 0.0487(10) 0.0614(12) 0.0860(14) -0.0240(10) 0.0107(9) -0.0076(9)
C12 0.0440(10) 0.0732(14) 0.1067(17) -0.0168(12) 0.0189(10) -0.0124(10)
C13 0.0466(10) 0.0660(13) 0.0745(12) -0.0077(9) 0.0175(9) 0.0049(9)
C14 0.0538(11) 0.0627(13) 0.0948(15) -0.0305(11) 0.0151(10) 0.0005(10)
C15 0.0424(9) 0.0538(11) 0.0884(14) -0.0168(9) 0.0138(9) -0.0049(8)
C16 0.0375(7) 0.0437(9) 0.0406(7) 0.0012(6) 0.0113(6) 0.0038(6)
C17 0.0712(12) 0.0581(11) 0.0443(9) 0.0032(8) 0.0029(8) -0.0108(9)
C18 0.0671(12) 0.0619(12) 0.0641(11) -0.0088(9) 0.0011(9) -0.0092(10)
C19 0.0533(11) 0.0508(11) 0.0866(14) -0.0017(10) 0.0201(10) -0.0068(9)
C20 0.0557(11) 0.0585(11) 0.0670(11) 0.0166(9) 0.0203(9) 0.0004(9)
C21 0.0436(8) 0.0542(10) 0.0442(8) 0.0080(7) 0.0118(6) 0.0035(7)
N1 0.0502(8) 0.0512(9) 0.0591(8) -0.0052(7) 0.0162(6) 0.0039(7)
N2 0.0517(8) 0.0586(9) 0.0519(8) -0.0086(7) 0.0192(6) -0.0040(7)
N3 0.0553(8) 0.0564(9) 0.0358(6) -0.0032(6) 0.0122(6) -0.0113(7)
N4 0.0444(7) 0.0443(8) 0.0457(7) 0.0041(5) 0.0099(6) 0.0043(6)
O1 0.0696(8) 0.0570(8) 0.0599(7) 0.0149(6) 0.0010(6) 0.0112(6)
O2 0.0494(7) 0.0590(7) 0.0344(5) -0.0002(5) 0.0064(4) -0.0025(5)

loop_
_atom_type_symbol
_atom_type_description
_atom_type_scat_dispersion_real
_atom_type_scat_dispersion_imag
_atom_type_scat_source
C C 0.0033 0.0016 'International Tables Vol C Tables 4.2.6.8 and 6.1.1.4'
H H 0.0000 0.0000 'International Tables Vol C Tables 4.2.6.8 and 6.1.1.4'
N N 0.0061 0.0033 'International Tables Vol C Tables 4.2.6.8 and 6.1.1.4'
O O 0.0106 0.0060 'International Tables Vol C Tables 4.2.6.8 and 6.1.1.4'

loop_
_geom_angle_atom_site_label_1
_geom_angle_atom_site_label_2
_geom_angle_atom_site_label_3
_geom_angle
_geom_angle_site_symmetry_1
_geom_angle_site_symmetry_3
_geom_angle_publ_flag
H1A C1 H1B 109.5 . . ?
H1A C1 H1C 109.5 . . ?
H1B C1 H1C 109.5 . . ?
N1 C1 H1A 109.5 . . ?
N1 C1 H1B 109.5 . . ?
N1 C1 H1C 109.5 . . ?
C3 C2 H2 127.0 . . ?
N1 C2 H2 127.0 . . ?
N1 C2 C3 105.96(14) . . ?
C2 C3 C4 104.70(14) . . ?
C2 C3 C7 138.51(14) . . ?
C7 C3 C4 116.61(14) . . ?
N2 C4 C3 111.46(14) . . ?
N2 C4 N3 123.17(14) . . ?
N3 C4 C3 125.27(15) . . ?
C6 C5 H5 118.4 . . ?
N3 C5 H5 118.4 . . ?
N3 C5 C6 123.21(15) . . ?
C5 C6 C9 129.93(14) . . ?
C7 C6 C5 121.28(15) . . ?
C7 C6 C9 108.69(13) . . ?
C3 C7 C8 130.86(13) . . ?
C6 C7 C3 118.09(13) . . ?
C6 C7 C8 111.00(13) . . ?
C16 C8 C7 111.71(12) . . ?
N4 C8 C7 100.38(11) . . ?
N4 C8 C16 111.71(12) . . ?
O2 C8 C7 111.52(12) . . ?
O2 C8 C16 109.27(12) . . ?
O2 C8 N4 112.06(12) . . ?
N4 C9 C6 106.20(13) . . ?
O1 C9 C6 127.59(15) . . ?
O1 C9 N4 126.21(16) . . ?
C11 C10 N4 121.16(15) . . ?
C15 C10 C11 119.60(16) . . ?
C15 C10 N4 119.24(14) . . ?
C10 C11 H11 119.9 . . ?
C10 C11 C12 120.10(18) . . ?
C12 C11 H11 119.9 . . ?
C11 C12 H12 119.8 . . ?
C13 C12 C11 120.40(18) . . ?
C13 C12 H12 119.8 . . ?
C12 C13 H13 120.3 . . ?
C14 C13 C12 119.43(18) . . ?
C14 C13 H13 120.3 . . ?
C13 C14 H14 119.6 . . ?
C13 C14 C15 120.86(18) . . ?
C15 C14 H14 119.6 . . ?
C10 C15 C14 119.56(17) . . ?
C10 C15 H15 120.2 . . ?
C14 C15 H15 120.2 . . ?
C17 C16 C8 119.63(14) . . ?
C21 C16 C8 121.91(14) . . ?
C21 C16 C17 118.47(15) . . ?
C16 C17 H17 119.5 . . ?
C18 C17 C16 120.96(17) . . ?
C18 C17 H17 119.5 . . ?
C17 C18 H18 119.9 . . ?
C17 C18 C19 120.13(18) . . ?
C19 C18 H18 119.9 . . ?
C18 C19 H19 120.3 . . ?
C20 C19 C18 119.31(18) . . ?
C20 C19 H19 120.3 . . ?
C19 C20 H20 119.6 . . ?
C19 C20 C21 120.71(17) . . ?
C21 C20 H20 119.6 . . ?
C16 C21 C20 120.41(16) . . ?
C16 C21 H21 119.8 . . ?
C20 C21 H21 119.8 . . ?
C2 N1 C1 126.28(16) . . ?
C2 N1 N2 114.62(14) . . ?
N2 N1 C1 119.01(15) . . ?
C4 N2 N1 103.25(13) . . ?
C5 N3 C4 115.54(13) . . ?
C9 N4 C8 113.71(13) . . ?
C9 N4 C10 123.38(13) . . ?
C10 N4 C8 122.78(12) . . ?
C8 O2 H2A 109.5 . . ?

loop_
_geom_bond_atom_site_label_1
_geom_bond_atom_site_label_2
_geom_bond_distance
_geom_bond_site_symmetry_2
_geom_bond_publ_flag
C1 H1A 0.9600 . ?
C1 H1B 0.9600 . ?
C1 H1C 0.9600 . ?
C1 N1 1.458(2) . ?
C2 H2 0.9300 . ?
C2 C3 1.388(2) . ?
C2 N1 1.341(2) . ?
C3 C4 1.429(2) . ?
C3 C7 1.399(2) . ?
C4 N2 1.344(2) . ?
C4 N3 1.369(2) . ?
C5 H5 0.9300 . ?
C5 C6 1.416(2) . ?
C5 N3 1.319(2) . ?
C6 C7 1.368(2) . ?
C6 C9 1.484(2) . ?
C7 C8 1.523(2) . ?
C8 C16 1.522(2) . ?
C8 N4 1.479(2) . ?
C8 O2 1.4070(17) . ?
C9 N4 1.375(2) . ?
C9 O1 1.216(2) . ?
C10 C11 1.376(2) . ?
C10 C15 1.372(2) . ?
C10 N4 1.439(2) . ?
C11 H11 0.9300 . ?
C11 C12 1.380(3) . ?
C12 H12 0.9300 . ?
C12 C13 1.369(3) . ?
C13 H13 0.9300 . ?
C13 C14 1.361(3) . ?
C14 H14 0.9300 . ?
C14 C15 1.389(3) . ?
C15 H15 0.9300 . ?
C16 C17 1.389(2) . ?
C16 C21 1.375(2) . ?
C17 H17 0.9300 . ?
C17 C18 1.371(3) . ?
C18 H18 0.9300 . ?
C18 C19 1.380(3) . ?
C19 H19 0.9300 . ?
C19 C20 1.368(3) . ?
C20 H20 0.9300 . ?
C20 C21 1.384(3) . ?
C21 H21 0.9300 . ?
N1 N2 1.361(2) . ?
O2 H2A 0.8200 . ?

loop_
_geom_hbond_atom_site_label_D
_geom_hbond_atom_site_label_H
_geom_hbond_atom_site_label_A
_geom_hbond_distance_DH
_geom_hbond_distance_HA
_geom_hbond_distance_DA
_geom_hbond_angle_DHA
_geom_hbond_site_symmetry_A
C14 H14 O1 0.93 2.36 3.103(2) 136.6 4
O2 H2A N3 0.82 2.22 3.0248(18) 165.7 3_656
